data_4318018
loop_
_publ_author_name
'Sandip Dey'
'Vimal K. Jain'
'Axel Kn\"odler'
'Axel Klein'
'Wolfgang Kaim'
'Stanislav Z\'ali\<s'

_publ_contact_author
;
    Prof. Dr. W. Kaim
    Institut f\"ur Anorganische Chemie
    Universit\"at Stuttgart
    Pfaffenwaldring 55
    D-70550 Stuttgart
    Germany
;
_publ_contact_author_email kaim@iac.uni-stuttgart.de
_publ_contact_author_fax '049 711 685-4165'
_publ_contact_author_phone '049 711 685-4240'
_publ_section_title
;
 Structural Basis for Unusually Long Wavelength Charge Transfer
 Transitions in Complexes [MCl(ECH2CH2NMe2)(PR3)] (E = Te, Se; M = Pt,
 Pd): Experimental Results and TD-DFT Calculations
;
_journal_name_full 'Inorganic Chemistry'
_journal_page_first 2864
_journal_page_last 2870
_journal_paper_doi 10.1021/ic011210v
_journal_volume 41
_journal_year 2002
_chemical_formula_sum 'C17 H23 Cl N P Pd Te'
_chemical_formula_weight 541.78
_chemical_name_common
;
Diphenylmethylphosphine chloro 2(N,N-dimethylamino)ethyltellurato palladium(II)
;
_chemical_name_systematic
;
  ?
;
_space_group_IT_number 14
_symmetry_cell_setting monoclinic
_symmetry_space_group_name_Hall '-P 2ybc'
_symmetry_space_group_name_H-M 'P 1 21/c 1'
_atom_sites_solution_hydrogens geom
_atom_sites_solution_primary direct
_atom_sites_solution_secondary difmap
_audit_creation_method SHELXL-97
_cell_angle_alpha 90.00
_cell_angle_beta 106.88(3)
_cell_angle_gamma 90.00
_cell_formula_units_Z 4
_cell_length_a 11.627(2)
_cell_length_b 13.388(3)
_cell_length_c 11.859(2)
_cell_measurement_temperature 173(2)
_cell_volume 1766.5(6)
_computing_cell_refinement 'Siemens XSCANS'
_computing_data_collection 'Siemens XSCANS'
_computing_data_reduction 'Siemens SHELXTL'
_computing_molecular_graphics 'Siemens SHELXTL'
_computing_publication_material 'Siemens SHELXTL'
_computing_structure_refinement 'SHELXL-97 (Sheldrick, 1997)'
_computing_structure_solution 'SHELXS-97 (Sheldrick, 1990)'
_diffrn_ambient_temperature 173(2)
_diffrn_measured_fraction_theta_full 0.708
_diffrn_measured_fraction_theta_max 0.708
_diffrn_radiation_monochromator graphite
_diffrn_radiation_source 'fine-focus sealed tube'
_diffrn_radiation_type MoK\a
_diffrn_radiation_wavelength 0.71073
_diffrn_reflns_av_R_equivalents 0.0341
_diffrn_reflns_av_sigmaI/netI 0.0367
_diffrn_reflns_limit_h_max 15
_diffrn_reflns_limit_h_min -6
_diffrn_reflns_limit_k_max 18
_diffrn_reflns_limit_k_min -18
_diffrn_reflns_limit_l_max 17
_diffrn_reflns_limit_l_min -17
_diffrn_reflns_number 4974
_diffrn_reflns_theta_full 32.37
_diffrn_reflns_theta_max 32.37
_diffrn_reflns_theta_min 2.35
_exptl_absorpt_coefficient_mu 2.907
_exptl_absorpt_correction_type psi-scan
_exptl_crystal_density_diffrn 2.037
_exptl_crystal_density_method 'not measured'
_exptl_crystal_F_000 1048
_exptl_crystal_size_max 0.3
_exptl_crystal_size_mid 0.3
_exptl_crystal_size_min 0.2
_refine_diff_density_max 0.907
_refine_diff_density_min -0.927
_refine_diff_density_rms 0.164
_refine_ls_extinction_coef 0.0007(2)
_refine_ls_extinction_expression Fc^*^=kFc[1+0.001xFc^2^\l^3^/sin(2\q)]^-1/4^
_refine_ls_extinction_method SHELXL
_refine_ls_goodness_of_fit_ref 1.297
_refine_ls_hydrogen_treatment mixed
_refine_ls_matrix_type full
_refine_ls_number_parameters 200
_refine_ls_number_reflns 4476
_refine_ls_number_restraints 0
_refine_ls_restrained_S_all 1.297
_refine_ls_R_factor_all 0.0561
_refine_ls_R_factor_gt 0.0425
_refine_ls_shift/su_max 0.000
_refine_ls_shift/su_mean 0.000
_refine_ls_structure_factor_coef Fsqd
_refine_ls_weighting_details 'calc w=1/[\s^2^(Fo^2^)+(0.0543P)^2^+0.0000P] where P=(Fo^2^+2Fc^2^)/3'
_refine_ls_weighting_scheme calc
_refine_ls_wR_factor_gt 0.1076
_refine_ls_wR_factor_ref 0.1147
_reflns_number_gt 3687
_reflns_number_total 4476
_reflns_threshold_expression >2sigma(I)
_cod_data_source_file ic011210v_2.cif
_cod_data_source_block kno19
_cod_depositor_comments
;
The following automatic conversions were performed:

'_exptl_absorpt_correction_type' value 'PSI-Scan' changed to
'psi-scan' according to the built-in table from CIF Core dictionary
named 'cif_core.dic' version 2.4.1 from 2010-06-29.

Automatic conversion script
Id: cif_fix_values 1646 2011-03-28 12:23:43Z adriana 

The following automatic conversions were performed:
data name '_publ_contact_autor' replaced with '_publ_contact_author'
as specified in the replacement file
'/home/antanas/src/cod-tools/trunk/data/replacement-values/replacement_tags.lst'.

Automatic conversion script
Id: cif_correct_tags 4998 2017-03-02 13:24:31Z antanas 
;
_cod_database_code 4318018

loop_
_symmetry_equiv_pos_as_xyz
'x, y, z'
'-x, y+1/2, -z+1/2'
'-x, -y, -z'
'x, -y-1/2, z-1/2'

loop_
_atom_site_label
_atom_site_type_symbol
_atom_site_fract_x
_atom_site_fract_y
_atom_site_fract_z
_atom_site_U_iso_or_equiv
_atom_site_adp_type
_atom_site_occupancy
_atom_site_symmetry_multiplicity
_atom_site_calc_flag
_atom_site_refinement_flags
_atom_site_disorder_assembly
_atom_site_disorder_group
Pd Pd 0.25310(4) 0.08056(3) 0.65050(3) 0.01862(10) Uani 1 1 d . . .
Te Te 0.13182(4) 0.22596(3) 0.68743(3) 0.02774(11) Uani 1 1 d . . .
P P 0.14230(12) -0.02873(9) 0.71212(9) 0.0189(2) Uani 1 1 d . . .
Cl Cl 0.38179(15) -0.05630(10) 0.63949(12) 0.0357(3) Uani 1 1 d . . .
N N 0.3575(4) 0.1881(3) 0.5890(3) 0.0238(8) Uani 1 1 d . . .
C1 C 0.2490(7) 0.3327(4) 0.6412(5) 0.0382(14) Uani 1 1 d . . .
H1A H 0.2046 0.3924 0.6082 0.046 Uiso 1 1 calc R . .
H1B H 0.3136 0.3514 0.7103 0.046 Uiso 1 1 calc R . .
C2 C 0.2968(7) 0.2854(4) 0.5554(5) 0.0377(15) Uani 1 1 d . . .
H2A H 0.3536 0.3310 0.5370 0.045 Uiso 1 1 calc R . .
H2B H 0.2314 0.2759 0.4838 0.045 Uiso 1 1 calc R . .
C3 C 0.3886(7) 0.1481(5) 0.4918(5) 0.0390(14) Uani 1 1 d . . .
H3A H 0.4354 0.1961 0.4640 0.058 Uiso 1 1 calc R . .
H3B H 0.3169 0.1328 0.4300 0.058 Uiso 1 1 calc R . .
H3C H 0.4348 0.0883 0.5155 0.058 Uiso 1 1 calc R . .
C4 C 0.4714(6) 0.2023(6) 0.6767(5) 0.0439(16) Uani 1 1 d . . .
H4A H 0.5180 0.2505 0.6489 0.066 Uiso 1 1 calc R . .
H4B H 0.5140 0.1400 0.6912 0.066 Uiso 1 1 calc R . .
H4C H 0.4583 0.2259 0.7484 0.066 Uiso 1 1 calc R . .
C5 C 0.0889(6) -0.1300(4) 0.6169(4) 0.0299(11) Uani 1 1 d . . .
H5A H 0.0420 -0.1732 0.6508 0.045 Uiso 1 1 calc R . .
H5B H 0.1558 -0.1665 0.6055 0.045 Uiso 1 1 calc R . .
H5C H 0.0398 -0.1055 0.5423 0.045 Uiso 1 1 calc R . .
C6 C 0.2289(5) -0.0864(4) 0.8381(4) 0.0217(9) Uani 1 1 d . . .
C7 C 0.3139(5) -0.0316(4) 0.9143(4) 0.0291(11) Uani 1 1 d . . .
H7A H 0.3273 0.0346 0.8976 0.035 Uiso 1 1 calc R . .
C8 C 0.3774(6) -0.0737(5) 1.0127(5) 0.0369(13) Uani 1 1 d . . .
H8A H 0.4347 -0.0368 1.0680 0.044 Uiso 1 1 calc R . .
C9 C 0.3588(6) -0.1730(5) 1.0337(4) 0.0361(14) Uani 1 1 d . . .
H9A H 0.4065 -0.2024 1.1025 0.043 Uiso 1 1 calc R . .
C10 C 0.2739(6) -0.2290(4) 0.9581(4) 0.0326(13) Uani 1 1 d . . .
H10A H 0.2620 -0.2956 0.9743 0.039 Uiso 1 1 calc R . .
C11 C 0.2084(5) -0.1858(4) 0.8603(4) 0.0255(10) Uani 1 1 d . . .
H11A H 0.1486 -0.2217 0.8065 0.031 Uiso 1 1 calc R . .
C12 C 0.0076(5) 0.0138(4) 0.7433(4) 0.0219(9) Uani 1 1 d . . .
C13 C 0.0127(5) 0.0531(4) 0.8450(4) 0.0266(10) Uani 1 1 d . . .
H13A H 0.0861 0.0573 0.9032 0.032 Uiso 1 1 calc R . .
C14 C -0.0904(6) 0.0889(4) 0.8670(5) 0.0321(12) Uani 1 1 d . . .
H14A H -0.0836 0.1162 0.9408 0.039 Uiso 1 1 calc R . .
C15 C -0.2000(6) 0.0863(4) 0.7879(5) 0.0336(13) Uani 1 1 d . . .
H15A H -0.2675 0.1115 0.8051 0.040 Uiso 1 1 calc R . .
C16 C -0.2067(5) 0.0468(5) 0.6864(5) 0.0322(12) Uani 1 1 d . . .
H16A H -0.2805 0.0424 0.6289 0.039 Uiso 1 1 calc R . .
C17 C -0.1049(5) 0.0116(4) 0.6642(4) 0.0263(10) Uani 1 1 d . . .
H17A H -0.1126 -0.0156 0.5902 0.032 Uiso 1 1 calc R . .

loop_
_atom_site_aniso_label
_atom_site_aniso_U_11
_atom_site_aniso_U_22
_atom_site_aniso_U_33
_atom_site_aniso_U_23
_atom_site_aniso_U_13
_atom_site_aniso_U_12
Pd 0.0205(2) 0.02092(17) 0.01644(14) 0.00052(11) 0.00852(12) 0.00161(14)
Te 0.0303(2) 0.02521(18) 0.03081(17) -0.00126(11) 0.01380(14) 0.00573(14)
P 0.0218(7) 0.0201(5) 0.0162(4) -0.0012(4) 0.0075(4) -0.0009(5)
Cl 0.0425(9) 0.0297(6) 0.0438(7) 0.0017(5) 0.0263(6) 0.0107(6)
N 0.025(2) 0.026(2) 0.0207(16) -0.0005(14) 0.0070(15) -0.0051(18)
C1 0.052(4) 0.028(3) 0.039(3) 0.000(2) 0.019(3) -0.005(3)
C2 0.058(5) 0.028(3) 0.029(2) 0.0069(19) 0.016(3) -0.003(3)
C3 0.048(4) 0.044(3) 0.032(2) -0.002(2) 0.024(3) -0.010(3)
C4 0.027(3) 0.068(4) 0.033(3) 0.003(3) 0.003(2) -0.005(3)
C5 0.039(3) 0.032(2) 0.0202(18) -0.0082(17) 0.010(2) -0.006(2)
C6 0.019(2) 0.031(2) 0.0176(17) 0.0003(15) 0.0086(16) 0.003(2)
C7 0.030(3) 0.034(3) 0.023(2) 0.0017(18) 0.007(2) -0.003(2)
C8 0.030(3) 0.052(3) 0.024(2) 0.003(2) 0.000(2) -0.004(3)
C9 0.039(4) 0.051(3) 0.0191(19) 0.008(2) 0.010(2) 0.018(3)
C10 0.048(4) 0.027(2) 0.028(2) 0.0080(18) 0.019(2) 0.007(3)
C11 0.026(3) 0.030(2) 0.0248(19) -0.0012(17) 0.0135(19) -0.004(2)
C12 0.021(3) 0.026(2) 0.0210(18) 0.0004(15) 0.0087(17) -0.004(2)
C13 0.027(3) 0.031(2) 0.0217(18) 0.0008(17) 0.0068(18) 0.003(2)
C14 0.037(4) 0.038(3) 0.028(2) 0.0006(19) 0.020(2) 0.010(3)
C15 0.032(3) 0.038(3) 0.038(3) 0.009(2) 0.023(2) 0.009(3)
C16 0.020(3) 0.038(3) 0.036(2) 0.007(2) 0.004(2) 0.002(2)
C17 0.023(3) 0.030(2) 0.025(2) 0.0025(17) 0.0058(19) -0.001(2)

loop_
_atom_type_symbol
_atom_type_description
_atom_type_scat_dispersion_real
_atom_type_scat_dispersion_imag
_atom_type_scat_source
C C 0.0033 0.0016 'International Tables Vol C Tables 4.2.6.8 and 6.1.1.4'
H H 0.0000 0.0000 'International Tables Vol C Tables 4.2.6.8 and 6.1.1.4'
N N 0.0061 0.0033 'International Tables Vol C Tables 4.2.6.8 and 6.1.1.4'
P P 0.1023 0.0942 'International Tables Vol C Tables 4.2.6.8 and 6.1.1.4'
Cl Cl 0.1484 0.1585 'International Tables Vol C Tables 4.2.6.8 and 6.1.1.4'
Pd Pd -0.9988 1.0072 'International Tables Vol C Tables 4.2.6.8 and 6.1.1.4'
Te Te -0.5308 1.6751 'International Tables Vol C Tables 4.2.6.8 and 6.1.1.4'

loop_
_geom_angle_atom_site_label_1
_geom_angle_atom_site_label_2
_geom_angle_atom_site_label_3
_geom_angle
_geom_angle_site_symmetry_1
_geom_angle_site_symmetry_3
_geom_angle_publ_flag
N Pd P 178.89(13) . . ?
N Pd Cl 94.07(13) . . ?
P Pd Cl 86.84(5) . . ?
N Pd Te 86.61(13) . . ?
P Pd Te 92.56(4) . . ?
Cl Pd Te 173.20(4) . . ?
C1 Te Pd 92.36(17) . . ?
C6 P C5 102.7(3) . . ?
C6 P C12 106.7(2) . . ?
C5 P C12 102.1(3) . . ?
C6 P Pd 109.48(19) . . ?
C5 P Pd 115.42(18) . . ?
C12 P Pd 118.91(16) . . ?
C3 N C4 103.9(5) . . ?
C3 N C2 109.3(4) . . ?
C4 N C2 110.2(5) . . ?
C3 N Pd 109.2(3) . . ?
C4 N Pd 109.6(4) . . ?
C2 N Pd 114.2(4) . . ?
C2 C1 Te 106.9(4) . . ?
C1 C2 N 116.7(4) . . ?
C7 C6 C11 121.8(5) . . ?
C7 C6 P 117.9(4) . . ?
C11 C6 P 120.3(4) . . ?
C8 C7 C6 118.4(5) . . ?
C7 C8 C9 119.8(6) . . ?
C10 C9 C8 122.5(5) . . ?
C11 C10 C9 117.5(5) . . ?
C10 C11 C6 119.9(5) . . ?
C13 C12 C17 114.9(5) . . ?
C13 C12 P 120.6(4) . . ?
C17 C12 P 124.4(4) . . ?
C12 C13 C14 120.4(5) . . ?
C15 C14 C13 123.8(5) . . ?
C16 C15 C14 116.6(6) . . ?
C15 C16 C17 119.8(6) . . ?
C16 C17 C12 124.5(5) . . ?

loop_
_geom_bond_atom_site_label_1
_geom_bond_atom_site_label_2
_geom_bond_distance
_geom_bond_site_symmetry_2
_geom_bond_publ_flag
Pd N 2.143(4) . ?
Pd P 2.2093(13) . ?
Pd Cl 2.3929(14) . ?
Pd Te 2.5156(6) . ?
Te C1 2.153(6) . ?
P C6 1.723(5) . ?
P C5 1.758(5) . ?
P C12 1.803(5) . ?
N C3 1.409(6) . ?
N C4 1.440(7) . ?
N C2 1.481(7) . ?
C1 C2 1.439(8) . ?
C6 C7 1.346(7) . ?
C6 C11 1.390(7) . ?
C7 C8 1.314(7) . ?
C8 C9 1.380(9) . ?
C9 C10 1.352(9) . ?
C10 C11 1.322(7) . ?
C12 C13 1.301(6) . ?
C12 C17 1.372(7) . ?
C13 C14 1.385(8) . ?
C14 C15 1.346(9) . ?
C15 C16 1.296(8) . ?
C16 C17 1.369(8) . ?

loop_
_geom_torsion_atom_site_label_1
_geom_torsion_atom_site_label_2
_geom_torsion_atom_site_label_3
_geom_torsion_atom_site_label_4
_geom_torsion
_geom_torsion_site_symmetry_1
_geom_torsion_site_symmetry_2
_geom_torsion_site_symmetry_3
_geom_torsion_site_symmetry_4
_geom_torsion_publ_flag
N Pd Te C1 -5.2(2) . . . . ?
P Pd Te C1 175.55(17) . . . . ?
Cl Pd Te C1 90.8(4) . . . . ?
N Pd P C6 -157(6) . . . . ?
Cl Pd P C6 58.32(17) . . . . ?
Te Pd P C6 -114.90(17) . . . . ?
N Pd P C5 88(6) . . . . ?
Cl Pd P C5 -56.9(2) . . . . ?
Te Pd P C5 129.8(2) . . . . ?
N Pd P C12 -34(6) . . . . ?
Cl Pd P C12 -178.79(18) . . . . ?
Te Pd P C12 7.99(17) . . . . ?
P Pd N C3 -100(6) . . . . ?
Cl Pd N C3 44.5(4) . . . . ?
Te Pd N C3 -142.3(4) . . . . ?
P Pd N C4 146(6) . . . . ?
Cl Pd N C4 -68.6(4) . . . . ?
Te Pd N C4 104.6(4) . . . . ?
P Pd N C2 22(6) . . . . ?
Cl Pd N C2 167.2(3) . . . . ?
Te Pd N C2 -19.6(3) . . . . ?
Pd Te C1 C2 30.2(5) . . . . ?
Te C1 C2 N -54.5(7) . . . . ?
C3 N C2 C1 174.6(6) . . . . ?
C4 N C2 C1 -71.9(7) . . . . ?
Pd N C2 C1 52.0(7) . . . . ?
C5 P C6 C7 158.4(4) . . . . ?
C12 P C6 C7 -94.6(5) . . . . ?
Pd P C6 C7 35.3(5) . . . . ?
C5 P C6 C11 -23.1(5) . . . . ?
C12 P C6 C11 83.9(4) . . . . ?
Pd P C6 C11 -146.2(4) . . . . ?
C11 C6 C7 C8 -1.0(9) . . . . ?
P C6 C7 C8 177.5(5) . . . . ?
C6 C7 C8 C9 2.3(10) . . . . ?
C7 C8 C9 C10 -2.3(10) . . . . ?
C8 C9 C10 C11 0.8(9) . . . . ?
C9 C10 C11 C6 0.5(8) . . . . ?
C7 C6 C11 C10 -0.5(8) . . . . ?
P C6 C11 C10 -178.9(4) . . . . ?
C6 P C12 C13 40.5(5) . . . . ?
C5 P C12 C13 147.9(4) . . . . ?
Pd P C12 C13 -83.8(4) . . . . ?
C6 P C12 C17 -142.1(4) . . . . ?
C5 P C12 C17 -34.6(5) . . . . ?
Pd P C12 C17 93.7(5) . . . . ?
C17 C12 C13 C14 0.1(8) . . . . ?
P C12 C13 C14 177.7(4) . . . . ?
C12 C13 C14 C15 -0.3(9) . . . . ?
C13 C14 C15 C16 0.7(9) . . . . ?
C14 C15 C16 C17 -0.8(9) . . . . ?
C15 C16 C17 C12 0.7(9) . . . . ?
C13 C12 C17 C16 -0.3(8) . . . . ?
P C12 C17 C16 -177.8(4) . . . . ?
